data_4300389
_journal_name_full 'Inorganic Chemistry'
_journal_paper_doi 10.1021/ic0510260
_journal_year 2006
_chemical_formula_sum 'F7 O2 Sb Xe'
_chemical_formula_weight 418.05
_space_group_IT_number 14
_symmetry_cell_setting monoclinic
_symmetry_space_group_name_Hall '-P 2ybc'
_symmetry_space_group_name_H-M 'P 1 21/c 1'
_cell_angle_alpha 90.00
_cell_angle_beta 92.46(3)
_cell_angle_gamma 90.00
_cell_formula_units_Z 4
_cell_length_a 10.190(2)
_cell_length_b 5.7192(11)
_cell_length_c 12.082(2)
_cell_measurement_temperature 293(2)
_cell_volume 703.5(2)
_diffrn_ambient_temperature 293(2)
_exptl_crystal_density_diffrn 3.947
_cod_depositor_comments
;
The following automatic conversions were performed:
'_symmetry_cell_setting' value 'Monoclinic' changed to 'monoclinic'
according to '/home/saulius/struct/CIF-dictionaries/cif_core.dic'
dictionary named 'cif_core.dic' version 2.4.1 from 2010-06-29.

Automatic conversion script
Id: cif_fix_enum 1527 2010-12-29 10:47:43Z saulius 
;
_cod_original_sg_symbol_H-M 'P 21/c'
_cod_database_code 4300389

loop_
_symmetry_equiv_pos_as_xyz
'x, y, z'
'-x, y+1/2, -z+1/2'
'-x, -y, -z'
'x, -y-1/2, z-1/2'

loop_
_atom_site_label
_atom_site_type_symbol
_atom_site_fract_x
_atom_site_fract_y
_atom_site_fract_z
_atom_site_U_iso_or_equiv
_atom_site_adp_type
_atom_site_occupancy
_atom_site_symmetry_multiplicity
_atom_site_calc_flag
_atom_site_refinement_flags
_atom_site_disorder_assembly
_atom_site_disorder_group
Xe1 Xe 0.80467(2) 0.19219(4) 0.86830(2) 0.02080(10) Uani 1 1 d . . .
Sb1 Sb 0.66835(2) -0.28734(4) 0.626403(19) 0.01679(10) Uani 1 1 d . . .
F2 F 0.8508(2) -0.2615(4) 0.6340(2) 0.0272(5) Uani 1 1 d . . .
F5 F 0.6591(2) -0.0124(4) 0.71346(19) 0.0280(5) Uani 1 1 d . . .
O1 O 0.8724(3) -0.0846(5) 0.8889(2) 0.0294(6) Uani 1 1 d . . .
O2 O 0.8954(3) 0.3735(6) 0.9565(3) 0.0354(7) Uani 1 1 d . . .
F7 F 0.8902(3) 0.2551(4) 0.7397(2) 0.0344(6) Uani 1 1 d . . .
F6 F 0.6849(2) -0.5692(4) 0.54392(19) 0.0268(5) Uani 1 1 d . . .
F1 F 0.6775(2) -0.4650(4) 0.75854(18) 0.0259(5) Uani 1 1 d . . .
F3 F 0.4861(2) -0.3195(4) 0.6251(2) 0.0317(6) Uani 1 1 d . . .
F4 F 0.6544(2) -0.1135(4) 0.49601(19) 0.0306(5) Uani 1 1 d . . .

loop_
_atom_site_aniso_label
_atom_site_aniso_U_11
_atom_site_aniso_U_22
_atom_site_aniso_U_33
_atom_site_aniso_U_23
_atom_site_aniso_U_13
_atom_site_aniso_U_12
Xe1 0.01578(14) 0.02134(15) 0.02530(16) -0.00080(8) 0.00112(9) 0.00005(8)
Sb1 0.01508(14) 0.02072(15) 0.01460(15) -0.00066(8) 0.00100(9) -0.00111(8)
F2 0.0183(11) 0.0322(12) 0.0312(13) -0.0020(10) 0.0023(10) -0.0026(9)
F5 0.0290(12) 0.0271(12) 0.0278(12) -0.0080(9) 0.0006(9) 0.0035(10)
O1 0.0366(16) 0.0241(15) 0.0278(15) 0.0053(11) 0.0056(12) 0.0094(12)
O2 0.0247(15) 0.0367(17) 0.0447(19) -0.0179(14) 0.0006(13) -0.0045(13)
F7 0.0276(13) 0.0431(14) 0.0334(15) 0.0098(11) 0.0116(11) 0.0026(11)
F6 0.0295(12) 0.0278(13) 0.0235(12) -0.0044(9) 0.0041(9) -0.0062(9)
F1 0.0290(12) 0.0289(12) 0.0198(11) 0.0035(9) 0.0027(9) 0.0019(9)
F3 0.0164(11) 0.0483(16) 0.0303(14) 0.0009(11) 0.0011(9) -0.0033(10)
F4 0.0302(12) 0.0385(14) 0.0232(12) 0.0089(10) 0.0025(9) 0.0026(11)

loop_
_geom_bond_atom_site_label_1
_geom_bond_atom_site_label_2
_geom_bond_distance
_geom_bond_site_symmetry_2
_geom_bond_publ_flag
Xe1 O2 1.726(3) . ?
Xe1 O1 1.740(3) . ?
Xe1 F7 1.849(2) . ?
Xe1 F6 2.590(2) 4_556 ?
Xe1 F5 2.614(2) . ?
Sb1 F4 1.863(2) . ?
Sb1 F2 1.863(2) . ?
Sb1 F3 1.865(2) . ?
Sb1 F1 1.891(2) . ?
Sb1 F5 1.896(2) . ?
Sb1 F6 1.906(2) . ?
F6 Xe1 2.590(2) 4 ?
